data_7238571
loop_
_publ_author_name
'Mir\'o Sabat\'e, Carles'
'Delalu, Henri'
'Forquet, Val\'erian'
'Jeanneau, Erwann'

_publ_section_title
;
 Salts of 1-(chloromethyl)-1,1-dimethylhydrazine and ionic liquids
;
_journal_issue 9
_journal_name_full 'RSC Advances'
_journal_page_first 3691
_journal_paper_doi 10.1039/c2ra00968d
_journal_volume 2
_journal_year 2012
_chemical_formula_moiety '2(C3 H10 Cl N2), O4 S'
_chemical_formula_sum 'C6 H20 Cl2 N4 O4 S'
_chemical_formula_weight 315.22
_space_group_IT_number 15
_space_group_name_Hall '-C 2yc'
_space_group_name_H-M_alt 'C 1 2/c 1'
_symmetry_cell_setting monoclinic
_symmetry_space_group_name_Hall '-C 2yc'
_symmetry_space_group_name_H-M 'C 1 2/c 1'
_atom_sites_solution_hydrogens geom
_atom_sites_solution_primary direct
_cell_angle_alpha 90
_cell_angle_beta 90.270(10)
_cell_angle_gamma 90
_cell_formula_units_Z 4
_cell_length_a 11.674(2)
_cell_length_b 17.503(3)
_cell_length_c 6.6160(10)
_cell_measurement_reflns_used 1848
_cell_measurement_temperature 110
_cell_measurement_theta_max 29.1814
_cell_measurement_theta_min 3.4834
_cell_volume 1351.8(4)
_computing_cell_refinement
;
CrysAlisPro, Oxford Diffraction Ltd.,
Version 1.171.34.44 (release 25-10-2010 CrysAlis171 .NET)
(compiled Oct 25 2010,18:11:34)
;
_computing_data_collection
;
CrysAlisPro, Oxford Diffraction Ltd.,
Version 1.171.34.44 (release 25-10-2010 CrysAlis171 .NET)
(compiled Oct 25 2010,18:11:34)
;
_computing_data_reduction
;
CrysAlisPro, Oxford Diffraction Ltd.,
Version 1.171.34.44 (release 25-10-2010 CrysAlis171 .NET)
(compiled Oct 25 2010,18:11:34)
;
_diffrn_ambient_temperature 110
_diffrn_detector_area_resol_mean 10.4685
_diffrn_measured_fraction_theta_full 0.986
_diffrn_measured_fraction_theta_max 0.843
_diffrn_measurement_device_type 'Xcalibur, Atlas, Gemini ultra'
_diffrn_measurement_method \w
_diffrn_radiation_monochromator graphite
_diffrn_radiation_source 'Enhance (Mo) X-ray Source'
_diffrn_radiation_type 'Mo K\a'
_diffrn_radiation_wavelength 0.7107
_diffrn_reflns_av_R_equivalents 0.061
_diffrn_reflns_limit_h_max 15
_diffrn_reflns_limit_h_min -15
_diffrn_reflns_limit_k_max 22
_diffrn_reflns_limit_k_min -20
_diffrn_reflns_limit_l_max 8
_diffrn_reflns_limit_l_min -8
_diffrn_reflns_number 2793
_diffrn_reflns_theta_full 25.151
_diffrn_reflns_theta_max 29.245
_diffrn_reflns_theta_min 3.490
_diffrn_standards_number 0
_exptl_absorpt_coefficient_mu 0.644
_exptl_absorpt_correction_T_max 0.942
_exptl_absorpt_correction_T_min 0.902
_exptl_absorpt_correction_type analytical
_exptl_absorpt_process_details
;
CrysAlisPro, Oxford Diffraction Ltd.,
Version 1.171.34.44 (release 25-10-2010 CrysAlis171 .NET)
(compiled Oct 25 2010,18:11:34)
Analytical numeric absorption correction using a multifaceted crystal
model based on expressions derived by R.C. Clark & J.S. Reid.
(Clark, R. C. & Reid, J. S. (1995). Acta Cryst. A51, 887-897)
;
_exptl_crystal_colour colorless
_exptl_crystal_density_diffrn 1.549
_exptl_crystal_density_method 'not measured'
_exptl_crystal_description block
_exptl_crystal_F_000 664
_exptl_crystal_size_max 0.275
_exptl_crystal_size_mid 0.176
_exptl_crystal_size_min 0.108
_refine_diff_density_max 0.98
_refine_diff_density_min -0.73
_refine_ls_extinction_coef 46(7)
_refine_ls_extinction_method 'Larson (1970), Equation 22'
_refine_ls_goodness_of_fit_ref 0.9852
_refine_ls_hydrogen_treatment none
_refine_ls_matrix_type full
_refine_ls_number_parameters 79
_refine_ls_number_reflns 1553
_refine_ls_number_restraints 0
_refine_ls_R_factor_all 0.0839
_refine_ls_R_factor_gt 0.0736
_refine_ls_shift/su_max 0.0001978
_refine_ls_shift/su_mean 0.0000139
_refine_ls_structure_factor_coef Fsqd
_refine_ls_weighting_details
;
Method, part 1, Chebychev polynomial, (Watkin, 1994, Prince, 1982)
[weight] = 1.0/[A~0~*T~0~(x)+A~1~*T~1~(x) ... +A~n-1~]*T~n-1~(x)]
where A~i~ are the Chebychev coefficients listed below and x= Fcalc/Fmax
Method = Robust Weighting (Prince, 1982)
W = [weight] * [1-(deltaF/6*sigmaF)^2^]^2^
A~i~ are:
0.359E+04 0.554E+04 0.327E+04 0.123E+04 217.
;
_refine_ls_weighting_scheme calc
_refine_ls_wR_factor_all 0.1703
_refine_ls_wR_factor_gt 0.1627
_refine_ls_wR_factor_ref 0.1703
_reflns_limit_h_max 14
_reflns_limit_h_min -15
_reflns_limit_k_max 22
_reflns_limit_k_min 0
_reflns_limit_l_max 8
_reflns_limit_l_min 0
_reflns_number_gt 1330
_reflns_number_total 1553
_reflns_threshold_expression I>2.0\s(I)
_oxford_diffrn_Wilson_B_factor 1.77
_oxford_diffrn_Wilson_scale 0.06
_oxford_refine_ls_r_factor_ref 0.0839
_oxford_refine_ls_scale 4.40(19)
_oxford_reflns_number_all 1553
_oxford_reflns_threshold_expression_ref I>-10.0\s(I)
_cod_data_source_file c2ra00968d.txt
_cod_data_source_block '[Me2N(CH2Cl)NH2]2(SO4)'
_cod_depositor_comments
;
The following automatic conversions were performed:

data item '_symmetry_cell_setting' value 'Monoclinic' was changed to
'monoclinic' in accordance with the
/home/saulius/struct/COD-crude-data/automatic-downloads/DataCite-retrospective/RSC/depositions/lib/dictionaries/cif_core.dic
dictionary named 'cif_core.dic' version 2.4.2 last updated on
2011-04-26.

Automatic conversion script
Id: cif_fix_values 6909 2019-04-08 15:41:33Z antanas 
;
_cod_original_sg_symbol_H-M 'C 1 2/c 1 '
_cod_original_formula_sum 'C6 H20 Cl2 N4 O4 S1'
_cod_database_code 7238571

loop_
_symmetry_equiv_pos_as_xyz
x,y,z
-x,-y,-z
x+1/2,y+1/2,z
-x+1/2,-y+1/2,-z
-x,y,-z+1/2
x,-y,z+1/2
-x+1/2,y+1/2,-z+1/2
x+1/2,-y+1/2,z+1/2

loop_
_atom_site_label
_atom_site_type_symbol
_atom_site_fract_x
_atom_site_fract_y
_atom_site_fract_z
_atom_site_U_iso_or_equiv
_atom_site_occupancy
_atom_site_adp_type
_atom_site_refinement_flags_posn
_atom_site_refinement_flags_adp
Cl1 Cl 0.60895(10) 0.57457(7) 0.4728(2) 0.0274 1.0000 Uani . .
C2 C 0.7025(4) 0.6501(3) 0.5444(7) 0.0194 1.0000 Uani . .
N3 N 0.7617(3) 0.6343(2) 0.7414(6) 0.0167 1.0000 Uani . .
N6 N 0.8324(3) 0.7020(2) 0.7684(6) 0.0196 1.0000 Uani . .
C5 C 0.8325(4) 0.5629(3) 0.7345(8) 0.0222 1.0000 Uani . .
C4 C 0.6786(4) 0.6320(3) 0.9121(8) 0.0231 1.0000 Uani . .
S7 S 1.0000 0.66037(9) 0.2500 0.0160 1.0000 Uani S T
O8 O 0.9856(3) 0.7101(2) 0.4311(5) 0.0218 1.0000 Uani . .
O9 O 0.8984(3) 0.6128(2) 0.2218(6) 0.0271 1.0000 Uani . .
H21 H 0.6594 0.6967 0.5571 0.0230 1.0000 Uiso R .
H22 H 0.7614 0.6548 0.4444 0.0226 1.0000 Uiso R .
H43 H 0.7199 0.6273 1.0364 0.0351 1.0000 Uiso R .
H42 H 0.6352 0.6787 0.9123 0.0349 1.0000 Uiso R .
H41 H 0.6290 0.5895 0.8946 0.0350 1.0000 Uiso R .
H62 H 0.8875 0.7087 0.6846 0.0231 1.0000 Uiso R .
H33 H 0.8764 0.5575 0.8567 0.0329 1.0000 Uiso R .
H31 H 0.8837 0.5651 0.6231 0.0326 1.0000 Uiso R .
H32 H 0.7831 0.5193 0.7183 0.0327 1.0000 Uiso R .
H61 H 0.8700 0.7076 0.8798 0.0236 1.0000 Uiso R .

loop_
_atom_site_aniso_label
_atom_site_aniso_U_11
_atom_site_aniso_U_22
_atom_site_aniso_U_33
_atom_site_aniso_U_23
_atom_site_aniso_U_13
_atom_site_aniso_U_12
Cl1 0.0173(6) 0.0266(6) 0.0385(7) -0.0099(5) -0.0019(5) -0.0019(5)
C2 0.015(2) 0.021(2) 0.022(2) -0.0032(18) -0.0018(17) 0.0007(17)
N3 0.0143(17) 0.0161(18) 0.0199(19) -0.0005(14) 0.0017(14) 0.0012(14)
N6 0.0159(18) 0.0184(19) 0.024(2) -0.0016(15) -0.0004(15) -0.0049(15)
C5 0.018(2) 0.019(2) 0.030(3) 0.0014(19) 0.0039(19) 0.0047(18)
C4 0.022(2) 0.023(2) 0.025(2) 0.0005(19) 0.0090(19) 0.0006(19)
S7 0.0129(7) 0.0169(7) 0.0183(8) 0.0000 0.0022(5) 0.0000
O8 0.0213(17) 0.0233(17) 0.0209(17) -0.0020(13) 0.0041(13) 0.0006(14)
O9 0.0219(18) 0.0258(18) 0.034(2) -0.0051(15) 0.0057(15) -0.0111(15)

loop_
_atom_type_symbol
_atom_type_scat_dispersion_real
_atom_type_scat_dispersion_imag
_atom_type_scat_Cromer_Mann_a1
_atom_type_scat_Cromer_Mann_b1
_atom_type_scat_Cromer_Mann_a2
_atom_type_scat_Cromer_Mann_b2
_atom_type_scat_Cromer_Mann_a3
_atom_type_scat_Cromer_Mann_b3
_atom_type_scat_Cromer_Mann_a4
_atom_type_scat_Cromer_Mann_b4
_atom_type_scat_Cromer_Mann_c
_atom_type_scat_source
C 0.0033 0.0016 2.3100 20.8439 1.0200 10.2075 1.5886 0.5687 0.8650 51.6512 0.2156 'International Tables Vol C 4.2.6.8 and 6.1.1.4'
H 0.0000 0.0000 0.4930 10.5109 0.3229 26.1257 0.1402 3.1424 0.0408 57.7998 0.0030 'International Tables Vol C 4.2.6.8 and 6.1.1.4'
N 0.0061 0.0033 12.2126 0.0057 3.1322 9.8933 2.0125 28.9975 1.1663 0.5826 -11.5290 'International Tables Vol C 4.2.6.8 and 6.1.1.4'
O 0.0106 0.0060 3.0485 13.2771 2.2868 5.7011 1.5463 0.3239 0.8670 32.9089 0.2508 'International Tables Vol C 4.2.6.8 and 6.1.1.4'
S 0.1246 0.1234 6.9053 1.4679 5.2034 22.2151 1.4379 0.2536 1.5863 56.1720 0.8669 'International Tables Vol C 4.2.6.8 and 6.1.1.4'
Cl 0.1484 0.1585 11.4604 0.0104 7.1964 1.1662 6.2556 18.5194 1.6455 47.7784 -9.5574 'International Tables Vol C 4.2.6.8 and 6.1.1.4'

loop_
_geom_angle_atom_site_label_1
_geom_angle_site_symmetry_1
_geom_angle_atom_site_label_2
_geom_angle_atom_site_label_3
_geom_angle_site_symmetry_3
_geom_angle
_geom_angle_publ_flag
Cl1 . C2 N3 . 112.0(3) yes
Cl1 . C2 H21 . 109.5 no
N3 . C2 H21 . 108.7 no
Cl1 . C2 H22 . 108.7 no
N3 . C2 H22 . 106.6 no
H21 . C2 H22 . 111.4 no
C2 . N3 N6 . 102.4(3) yes
C2 . N3 C5 . 112.4(4) yes
N6 . N3 C5 . 111.7(3) yes
C2 . N3 C4 . 111.4(4) yes
N6 . N3 C4 . 107.4(4) yes
C5 . N3 C4 . 111.2(4) yes
N3 . N6 H62 . 117.3 no
N3 . N6 H61 . 119.0 no
H62 . N6 H61 . 99.0 no
N3 . C5 H33 . 110.4 no
N3 . C5 H31 . 109.8 no
H33 . C5 H31 . 108.8 no
N3 . C5 H32 . 109.5 no
H33 . C5 H32 . 109.5 no
H31 . C5 H32 . 108.9 no
N3 . C4 H43 . 109.1 no
N3 . C4 H42 . 108.8 no
H43 . C4 H42 . 109.7 no
N3 . C4 H41 . 109.1 no
H43 . C4 H41 . 110.0 no
H42 . C4 H41 . 110.2 no
O8 5_755 S7 O9 5_755 109.9(2) yes
O8 5_755 S7 O8 . 108.5(3) yes
O9 5_755 S7 O8 . 109.0(2) yes
O8 5_755 S7 O9 . 109.0(2) yes
O9 5_755 S7 O9 . 110.5(3) yes
O8 . S7 O9 . 109.9(2) yes

loop_
_geom_bond_atom_site_label_1
_geom_bond_atom_site_label_2
_geom_bond_site_symmetry_2
_geom_bond_distance
_geom_bond_publ_flag
Cl1 C2 . 1.777(5) yes
C2 N3 . 1.498(6) yes
C2 H21 . 0.962 no
C2 H22 . 0.960 no
N3 N6 . 1.454(5) yes
N3 C5 . 1.499(6) yes
N3 C4 . 1.493(6) yes
N6 H62 . 0.860 no
N6 H61 . 0.862 no
C5 H33 . 0.960 no
C5 H31 . 0.951 no
C5 H32 . 0.962 no
C4 H43 . 0.955 no
C4 H42 . 0.961 no
C4 H41 . 0.951 no
S7 O8 5_755 1.491(3) yes
S7 O9 5_755 1.460(3) yes
S7 O8 . 1.491(3) yes
S7 O9 . 1.460(3) yes

loop_
_geom_hbond_atom_site_label_D
_geom_hbond_atom_site_label_H
_geom_hbond_atom_site_label_A
_geom_hbond_site_symmetry_A
_geom_hbond_angle_DHA
_geom_hbond_distance_DH
_geom_hbond_distance_HA
_geom_hbond_distance_DA
_geom_hbond_publ_flag
C2 H21 O8 4_666 165.30(14) 0.96 2.35 3.291(7) yes
C2 H22 O9 . 156 0.96 2.30 3.203(7) yes
C4 H43 O9 1_556 150.85(14) 0.95 2.43 3.293(7) yes
N6 H62 O8 . 164 0.86 2.04 2.870(7) yes
N6 H61 O8 5_756 156.68(15) 0.86 2.09 2.907(7) yes
